data_4028862
loop_
_publ_author_name
'Naoki Kise'
'Yusuke Kawano'
'Toshihiko Sakurai'

_publ_section_title
;
 Reductive Coupling of Phthalimides with Ketones and Aldehydes by
 Low-Valent Titanium: One-Pot Synthesis of Alkylideneisoindolin-1-ones
;
_journal_name_full 'Journal of Organic Chemistry'
_journal_page_first 12453
_journal_page_last 12459
_journal_paper_doi 10.1021/jo402125u
_journal_volume 78
_journal_year 2013
_chemical_formula_moiety 'C19 H27 N O3'
_chemical_formula_sum 'C19 H27 N O3'
_chemical_formula_weight 317.42
_chemical_melting_point 450
_chemical_name_systematic
; 
3-(4-tert-butyl-1-hydroxycyclohexyl)-3-hydroxy-2-methylisoindolin-1-one 
;
_space_group_IT_number 14
_symmetry_cell_setting monoclinic
_symmetry_space_group_name_Hall '-P 2ybc'
_symmetry_space_group_name_H-M 'P 1 21/c 1'
_atom_sites_solution_hydrogens geom
_atom_sites_solution_primary direct
_atom_sites_solution_secondary difmap
_audit_creation_method SHELXL-97
_cell_angle_alpha 90.00
_cell_angle_beta 88.10(3)
_cell_angle_gamma 90.00
_cell_formula_units_Z 4
_cell_length_a 13.919(11)
_cell_length_b 9.284(6)
_cell_length_c 14.029(9)
_cell_measurement_temperature 298(2)
_cell_volume 1812(2)
_computing_cell_refinement PROCESS-AUTO
_computing_data_collection PROCESS-AUTO
_computing_data_reduction PROCESS-AUTO
_computing_publication_material yadokari-XG
_computing_structure_refinement 'SHELXL-97 (Sheldrick, 1997)'
_computing_structure_solution 'SHELXS-97 (Sheldrick, 1990)'
_diffrn_ambient_temperature 298(2)
_diffrn_detector_area_resol_mean 10.00
_diffrn_measured_fraction_theta_full 0.958
_diffrn_measured_fraction_theta_max 0.958
_diffrn_measurement_device_type 'Rigaku RAXIS-RAPID'
_diffrn_measurement_method \w
_diffrn_radiation_monochromator graphite
_diffrn_radiation_source 'fine-focus sealed tube'
_diffrn_radiation_type MoK\a
_diffrn_radiation_wavelength 0.71075
_diffrn_reflns_av_R_equivalents 0.0340
_diffrn_reflns_av_sigmaI/netI 0.0283
_diffrn_reflns_limit_h_max 17
_diffrn_reflns_limit_h_min -17
_diffrn_reflns_limit_k_max 12
_diffrn_reflns_limit_k_min -11
_diffrn_reflns_limit_l_max 18
_diffrn_reflns_limit_l_min -18
_diffrn_reflns_number 12625
_diffrn_reflns_theta_full 27.48
_diffrn_reflns_theta_max 27.48
_diffrn_reflns_theta_min 3.03
_exptl_absorpt_coefficient_mu 0.078
_exptl_absorpt_correction_T_max 0.9770
_exptl_absorpt_correction_T_min 0.9621
_exptl_absorpt_correction_type multi-scan
_exptl_absorpt_process_details
;
    Higashi, T. (1995). Program for Absorption Correction.
    Rigaku Corporation, Tokyo, Japan.
;
_exptl_crystal_colour colorless
_exptl_crystal_density_diffrn 1.164
_exptl_crystal_description block
_exptl_crystal_F_000 688
_exptl_crystal_size_max 0.50
_exptl_crystal_size_mid 0.40
_exptl_crystal_size_min 0.30
_refine_diff_density_max 0.190
_refine_diff_density_min -0.170
_refine_diff_density_rms 0.031
_refine_ls_extinction_method none
_refine_ls_goodness_of_fit_ref 1.048
_refine_ls_hydrogen_treatment refall
_refine_ls_matrix_type full
_refine_ls_number_parameters 214
_refine_ls_number_reflns 3972
_refine_ls_number_restraints 0
_refine_ls_restrained_S_all 1.048
_refine_ls_R_factor_all 0.0712
_refine_ls_R_factor_gt 0.0467
_refine_ls_shift/su_max 0.000
_refine_ls_shift/su_mean 0.000
_refine_ls_structure_factor_coef Fsqd
_refine_ls_weighting_details 'calc w=1/[\s^2^(Fo^2^)+(0.0596P)^2^+0.2840P] where P=(Fo^2^+2Fc^2^)/3'
_refine_ls_weighting_scheme calc
_refine_ls_wR_factor_gt 0.1176
_refine_ls_wR_factor_ref 0.1321
_reflns_number_gt 2805
_reflns_number_total 3972
_reflns_threshold_expression >2sigma(I)
_cod_data_source_file jo402125u_si_003.cif
_cod_data_source_block 3f
_cod_original_sg_symbol_H-M 'P 21/c'
_cod_database_code 4028862

loop_
_symmetry_equiv_pos_as_xyz
'x, y, z'
'-x, y+1/2, -z+1/2'
'-x, -y, -z'
'x, -y-1/2, z-1/2'

loop_
_atom_site_label
_atom_site_type_symbol
_atom_site_fract_x
_atom_site_fract_y
_atom_site_fract_z
_atom_site_U_iso_or_equiv
_atom_site_adp_type
_atom_site_occupancy
_atom_site_symmetry_multiplicity
_atom_site_calc_flag
_atom_site_refinement_flags
C1 C 0.62052(12) 0.04692(19) 1.01914(11) 0.0583(4) Uani 1 1 d .
O1 O 0.61250(10) 0.07111(16) 1.10618(8) 0.0827(5) Uani 1 1 d .
N1 N 0.59682(9) 0.13888(14) 0.94898(9) 0.0521(3) Uani 1 1 d .
C2 C 0.56077(14) 0.28359(19) 0.96777(14) 0.0731(5) Uani 1 1 d .
H1 H 0.5290 0.2863 1.0295 0.110 Uiso 1 1 calc R
H2 H 0.5160 0.3096 0.9200 0.110 Uiso 1 1 calc R
H3 H 0.6135 0.3504 0.9661 0.110 Uiso 1 1 calc R
C3 C 0.61284(10) 0.07855(15) 0.85144(9) 0.0439(3) Uani 1 1 d .
O2 O 0.52932(7) 0.09052(12) 0.79639(8) 0.0567(3) Uani 1 1 d .
H4 H 0.4864 0.0403 0.8201 0.085 Uiso 1 1 calc R
C4 C 0.69442(10) 0.16377(14) 0.79646(9) 0.0423(3) Uani 1 1 d .
O3 O 0.66153(8) 0.30854(10) 0.78520(7) 0.0550(3) Uani 1 1 d .
H5 H 0.6318 0.3149 0.7359 0.082 Uiso 1 1 calc R
C5 C 0.78694(10) 0.17339(17) 0.85429(9) 0.0481(3) Uani 1 1 d .
H6 H 0.7724 0.2213 0.9145 0.058 Uiso 1 1 calc R
H7 H 0.8093 0.0769 0.8682 0.058 Uiso 1 1 calc R
C6 C 0.86668(11) 0.25599(18) 0.79994(10) 0.0539(4) Uani 1 1 d .
H8 H 0.8471 0.3556 0.7928 0.065 Uiso 1 1 calc R
H9 H 0.9243 0.2549 0.8369 0.065 Uiso 1 1 calc R
C7 C 0.88960(11) 0.19227(15) 0.70169(10) 0.0479(3) Uani 1 1 d .
H10 H 0.9119 0.0937 0.7125 0.057 Uiso 1 1 calc R
C8 C 0.97305(12) 0.27080(18) 0.64626(11) 0.0585(4) Uani 1 1 d .
C9 C 0.99973(17) 0.1868(3) 0.55559(15) 0.0960(7) Uani 1 1 d .
H11 H 0.9451 0.1821 0.5157 0.144 Uiso 1 1 calc R
H12 H 1.0190 0.0910 0.5722 0.144 Uiso 1 1 calc R
H13 H 1.0518 0.2344 0.5219 0.144 Uiso 1 1 calc R
C10 C 0.94408(17) 0.4237(2) 0.61849(16) 0.0869(6) Uani 1 1 d .
H14 H 0.9982 0.4719 0.5887 0.130 Uiso 1 1 calc R
H15 H 0.9232 0.4757 0.6746 0.130 Uiso 1 1 calc R
H16 H 0.8926 0.4194 0.5747 0.130 Uiso 1 1 calc R
C11 C 1.06360(14) 0.2785(2) 0.70859(16) 0.0817(6) Uani 1 1 d .
H17 H 1.1163 0.3189 0.6717 0.123 Uiso 1 1 calc R
H18 H 1.0803 0.1833 0.7290 0.123 Uiso 1 1 calc R
H19 H 1.0500 0.3379 0.7634 0.123 Uiso 1 1 calc R
C12 C 0.79650(11) 0.17906(17) 0.64467(10) 0.0519(4) Uani 1 1 d .
H20 H 0.7731 0.2747 0.6303 0.062 Uiso 1 1 calc R
H21 H 0.8112 0.1306 0.5847 0.062 Uiso 1 1 calc R
C13 C 0.71777(11) 0.09572(16) 0.69931(10) 0.0482(3) Uani 1 1 d .
H22 H 0.7386 -0.0029 0.7082 0.058 Uiso 1 1 calc R
H23 H 0.6602 0.0939 0.6622 0.058 Uiso 1 1 calc R
C14 C 0.63999(11) -0.07624(15) 0.87595(11) 0.0487(3) Uani 1 1 d .
C15 C 0.64920(13) -0.19679(17) 0.81785(14) 0.0630(4) Uani 1 1 d .
H24 H 0.6366 -0.1915 0.7533 0.076 Uiso 1 1 calc R
C16 C 0.67788(15) -0.3258(2) 0.85872(19) 0.0840(6) Uani 1 1 d .
H25 H 0.6837 -0.4078 0.8209 0.101 Uiso 1 1 calc R
C17 C 0.69780(16) -0.3344(2) 0.9540(2) 0.0927(7) Uani 1 1 d .
H26 H 0.7207 -0.4204 0.9785 0.111 Uiso 1 1 calc R
C18 C 0.68433(14) -0.2172(2) 1.01394(16) 0.0832(6) Uani 1 1 d .
H27 H 0.6959 -0.2238 1.0787 0.100 Uiso 1 1 calc R
C19 C 0.65265(12) -0.08835(18) 0.97354(12) 0.0568(4) Uani 1 1 d .

loop_
_atom_site_aniso_label
_atom_site_aniso_U_11
_atom_site_aniso_U_22
_atom_site_aniso_U_33
_atom_site_aniso_U_23
_atom_site_aniso_U_13
_atom_site_aniso_U_12
C1 0.0581(9) 0.0749(11) 0.0421(8) 0.0028(8) -0.0022(6) -0.0320(8)
O1 0.0972(10) 0.1114(11) 0.0391(6) -0.0055(6) 0.0025(6) -0.0551(8)
N1 0.0582(8) 0.0539(7) 0.0436(7) -0.0056(6) 0.0065(5) -0.0127(6)
C2 0.0802(13) 0.0604(10) 0.0769(12) -0.0196(9) 0.0252(9) -0.0134(9)
C3 0.0494(8) 0.0445(7) 0.0380(7) -0.0003(6) -0.0032(6) -0.0056(6)
O2 0.0502(6) 0.0664(7) 0.0540(6) 0.0084(5) -0.0077(5) -0.0085(5)
C4 0.0507(8) 0.0384(7) 0.0377(7) 0.0031(6) -0.0013(6) -0.0032(6)
O3 0.0720(7) 0.0425(5) 0.0502(6) 0.0070(5) 0.0018(5) 0.0017(5)
C5 0.0547(9) 0.0543(8) 0.0355(7) 0.0023(6) -0.0014(6) -0.0102(6)
C6 0.0581(9) 0.0613(9) 0.0423(8) -0.0003(7) -0.0003(6) -0.0165(7)
C7 0.0566(9) 0.0424(7) 0.0442(8) 0.0033(6) 0.0039(6) -0.0058(6)
C8 0.0632(10) 0.0588(9) 0.0526(9) 0.0024(7) 0.0119(7) -0.0114(7)
C9 0.0907(15) 0.1181(19) 0.0768(14) -0.0240(13) 0.0361(11) -0.0234(13)
C10 0.1044(16) 0.0712(12) 0.0838(14) 0.0254(11) 0.0178(11) -0.0189(11)
C11 0.0642(12) 0.0906(14) 0.0895(14) 0.0098(11) 0.0075(10) -0.0250(10)
C12 0.0621(9) 0.0561(9) 0.0372(7) 0.0007(7) 0.0012(6) -0.0058(7)
C13 0.0556(9) 0.0517(8) 0.0374(7) -0.0026(6) -0.0030(6) -0.0069(6)
C14 0.0504(8) 0.0451(8) 0.0507(8) 0.0052(6) -0.0009(6) -0.0108(6)
C15 0.0681(11) 0.0464(9) 0.0739(11) -0.0019(8) 0.0071(8) -0.0094(7)
C16 0.0782(13) 0.0449(10) 0.128(2) 0.0071(11) 0.0160(12) -0.0051(8)
C17 0.0795(14) 0.0605(12) 0.138(2) 0.0373(14) -0.0025(14) -0.0008(10)
C18 0.0726(13) 0.0909(15) 0.0868(14) 0.0478(13) -0.0150(10) -0.0217(11)
C19 0.0553(9) 0.0617(9) 0.0539(9) 0.0187(8) -0.0072(7) -0.0190(7)

loop_
_atom_type_symbol
_atom_type_description
_atom_type_scat_dispersion_real
_atom_type_scat_dispersion_imag
_atom_type_scat_source
C C 0.0033 0.0016 'International Tables Vol C Tables 4.2.6.8 and 6.1.1.4'
H H 0.0000 0.0000 'International Tables Vol C Tables 4.2.6.8 and 6.1.1.4'
N N 0.0061 0.0033 'International Tables Vol C Tables 4.2.6.8 and 6.1.1.4'
O O 0.0106 0.0060 'International Tables Vol C Tables 4.2.6.8 and 6.1.1.4'

loop_
_geom_angle_atom_site_label_1
_geom_angle_atom_site_label_2
_geom_angle_atom_site_label_3
_geom_angle
O1 C1 N1 125.80(18)
O1 C1 C19 126.67(16)
N1 C1 C19 107.47(14)
C1 N1 C2 122.83(15)
C1 N1 C3 113.51(13)
C2 N1 C3 123.65(14)
N1 C2 H1 109.5
N1 C2 H2 109.5
H1 C2 H2 109.5
N1 C2 H3 109.5
H1 C2 H3 109.5
H2 C2 H3 109.5
O2 C3 N1 111.71(12)
O2 C3 C14 114.12(11)
N1 C3 C14 100.23(11)
O2 C3 C4 106.60(12)
N1 C3 C4 110.29(11)
C14 C3 C4 113.91(12)
C3 O2 H4 109.5
O3 C4 C13 110.46(11)
O3 C4 C5 106.18(11)
C13 C4 C5 109.61(12)
O3 C4 C3 107.43(12)
C13 C4 C3 111.09(11)
C5 C4 C3 111.93(11)
C4 O3 H5 109.5
C6 C5 C4 111.71(12)
C6 C5 H6 109.3
C4 C5 H6 109.3
C6 C5 H7 109.3
C4 C5 H7 109.3
H6 C5 H7 107.9
C7 C6 C5 112.49(12)
C7 C6 H8 109.1
C5 C6 H8 109.1
C7 C6 H9 109.1
C5 C6 H9 109.1
H8 C6 H9 107.8
C6 C7 C12 110.11(13)
C6 C7 C8 113.59(12)
C12 C7 C8 113.69(13)
C6 C7 H10 106.3
C12 C7 H10 106.3
C8 C7 H10 106.3
C9 C8 C10 108.70(17)
C9 C8 C7 109.48(14)
C10 C8 C7 111.29(15)
C9 C8 C11 108.16(17)
C10 C8 C11 108.98(16)
C7 C8 C11 110.16(14)
C8 C9 H11 109.5
C8 C9 H12 109.5
H11 C9 H12 109.5
C8 C9 H13 109.5
H11 C9 H13 109.5
H12 C9 H13 109.5
C8 C10 H14 109.5
C8 C10 H15 109.5
H14 C10 H15 109.5
C8 C10 H16 109.5
H14 C10 H16 109.5
H15 C10 H16 109.5
C8 C11 H17 109.5
C8 C11 H18 109.5
H17 C11 H18 109.5
C8 C11 H19 109.5
H17 C11 H19 109.5
H18 C11 H19 109.5
C13 C12 C7 112.30(12)
C13 C12 H20 109.1
C7 C12 H20 109.1
C13 C12 H21 109.1
C7 C12 H21 109.1
H20 C12 H21 107.9
C12 C13 C4 111.49(12)
C12 C13 H22 109.3
C4 C13 H22 109.3
C12 C13 H23 109.3
C4 C13 H23 109.3
H22 C13 H23 108.0
C15 C14 C19 120.04(15)
C15 C14 C3 130.16(14)
C19 C14 C3 109.75(13)
C14 C15 C16 118.31(19)
C14 C15 H24 120.8
C16 C15 H24 120.8
C17 C16 C15 121.3(2)
C17 C16 H25 119.4
C15 C16 H25 119.4
C16 C17 C18 121.15(19)
C16 C17 H26 119.4
C18 C17 H26 119.4
C17 C18 C19 117.6(2)
C17 C18 H27 121.2
C19 C18 H27 121.2
C14 C19 C18 121.27(18)
C14 C19 C1 108.20(14)
C18 C19 C1 130.36(18)

loop_
_geom_bond_atom_site_label_1
_geom_bond_atom_site_label_2
_geom_bond_distance
C1 O1 1.243(2)
C1 N1 1.352(2)
C1 C19 1.472(3)
N1 C2 1.455(2)
N1 C3 1.489(2)
C2 H1 0.9600
C2 H2 0.9600
C2 H3 0.9600
C3 O2 1.4211(19)
C3 C14 1.528(2)
C3 C4 1.566(2)
O2 H4 0.8200
C4 O3 1.4303(18)
C4 C13 1.528(2)
C4 C5 1.547(2)
O3 H5 0.8200
C5 C6 1.531(2)
C5 H6 0.9700
C5 H7 0.9700
C6 C7 1.524(2)
C6 H8 0.9700
C6 H9 0.9700
C7 C12 1.550(2)
C7 C8 1.557(2)
C7 H10 0.9800
C8 C9 1.527(3)
C8 C10 1.529(3)
C8 C11 1.559(3)
C9 H11 0.9600
C9 H12 0.9600
C9 H13 0.9600
C10 H14 0.9600
C10 H15 0.9600
C10 H16 0.9600
C11 H17 0.9600
C11 H18 0.9600
C11 H19 0.9600
C12 C13 1.527(2)
C12 H20 0.9700
C12 H21 0.9700
C13 H22 0.9700
C13 H23 0.9700
C14 C15 1.388(2)
C14 C19 1.391(2)
C15 C16 1.392(3)
C15 H24 0.9300
C16 C17 1.376(3)
C16 H25 0.9300
C17 C18 1.384(3)
C17 H26 0.9300
C18 C19 1.401(3)
C18 H27 0.9300

loop_
_geom_torsion_atom_site_label_1
_geom_torsion_atom_site_label_2
_geom_torsion_atom_site_label_3
_geom_torsion_atom_site_label_4
_geom_torsion
O1 C1 N1 C2 2.1(2)
C19 C1 N1 C2 179.31(14)
O1 C1 N1 C3 -178.94(14)
C19 C1 N1 C3 -1.70(16)
C1 N1 C3 O2 127.71(13)
C2 N1 C3 O2 -53.31(17)
C1 N1 C3 C14 6.46(15)
C2 N1 C3 C14 -174.56(13)
C1 N1 C3 C4 -113.93(14)
C2 N1 C3 C4 65.05(18)
O2 C3 C4 O3 57.62(13)
N1 C3 C4 O3 -63.83(14)
C14 C3 C4 O3 -175.61(11)
O2 C3 C4 C13 -63.30(15)
N1 C3 C4 C13 175.25(11)
C14 C3 C4 C13 63.47(15)
O2 C3 C4 C5 173.81(11)
N1 C3 C4 C5 52.36(16)
C14 C3 C4 C5 -59.42(15)
O3 C4 C5 C6 -63.42(15)
C13 C4 C5 C6 55.91(16)
C3 C4 C5 C6 179.64(12)
C4 C5 C6 C7 -55.58(18)
C5 C6 C7 C12 53.29(17)
C5 C6 C7 C8 -177.90(13)
C6 C7 C8 C9 172.13(16)
C12 C7 C8 C9 -60.9(2)
C6 C7 C8 C10 -67.7(2)
C12 C7 C8 C10 59.28(18)
C6 C7 C8 C11 53.31(19)
C12 C7 C8 C11 -179.73(14)
C6 C7 C12 C13 -53.81(17)
C8 C7 C12 C13 177.43(13)
C7 C12 C13 C4 56.49(17)
O3 C4 C13 C12 60.25(16)
C5 C4 C13 C12 -56.41(16)
C3 C4 C13 C12 179.37(12)
O2 C3 C14 C15 48.9(2)
N1 C3 C14 C15 168.44(16)
C4 C3 C14 C15 -73.8(2)
O2 C3 C14 C19 -128.59(14)
N1 C3 C14 C19 -9.08(15)
C4 C3 C14 C19 108.66(14)
C19 C14 C15 C16 -4.5(2)
C3 C14 C15 C16 178.20(15)
C14 C15 C16 C17 -0.7(3)
C15 C16 C17 C18 4.1(3)
C16 C17 C18 C19 -2.0(3)
C15 C14 C19 C18 6.6(2)
C3 C14 C19 C18 -175.58(14)
C15 C14 C19 C1 -169.10(14)
C3 C14 C19 C1 8.71(16)
C17 C18 C19 C14 -3.3(3)
C17 C18 C19 C1 171.36(17)
O1 C1 C19 C14 172.72(15)
N1 C1 C19 C14 -4.49(17)
O1 C1 C19 C18 -2.5(3)
N1 C1 C19 C18 -179.68(16)
